data_9005623
loop_
_publ_author_name
'Krivovichev, S. V.'
'Armbruster, T.'
'Yakovenchuk, V. N.'
'Pakhomovsky, Y. A.'
'Men'shikov, Y. P.'

_publ_section_title
;
 Crystal structures of lamprophyllite-2M and lamprophyllite-2O
 from the Lovozero alkaline massif, Kola peninsula, Russia
 Note: displacement factors have been altered by Krivovichev, November 2003
;
_journal_name_full 'European Journal of Mineralogy'
_journal_page_first 711
_journal_page_last 718
_journal_paper_doi 10.1127/0935-1221/2003/0015-0711
_journal_volume 15
_journal_year 2003
_chemical_compound_source 'Lovozero alkaline massif, Kola peninsula, Russia'
_chemical_formula_sum 'H2 Na3 O18 Si4 Sr2 Ti3'
_chemical_name_mineral Lamprophyllite
_space_group_IT_number 58
_symmetry_space_group_name_Hall '-P 2n 2n'
_symmetry_space_group_name_H-M 'P n m n'
_cell_angle_alpha 90
_cell_angle_beta 90
_cell_angle_gamma 90
_cell_formula_units_Z 2
_cell_length_a 19.128
_cell_length_b 7.0799
_cell_length_c 5.3824
_cell_volume 728.908
_database_code_amcsd 0007013
_exptl_crystal_density_diffrn 3.600
_cod_original_formula_sum 'Ti3 Si4 Na3 Sr2 (O18 H2)'
_cod_database_code 9005623

loop_
_space_group_symop_operation_xyz
x,y,z
1/2-x,1/2+y,1/2+z
1/2+x,1/2-y,1/2-z
1/2+x,1/2+y,1/2-z
1/2-x,1/2-y,1/2+z
x,-y,z
-x,y,-z
-x,-y,-z

loop_
_atom_site_aniso_label
_atom_site_aniso_U_11
_atom_site_aniso_U_22
_atom_site_aniso_U_33
_atom_site_aniso_U_12
_atom_site_aniso_U_13
_atom_site_aniso_U_23
Ti1 0.00100 0.00230 0.00480 0.00000 0.00020 0.00000
Ti2 0.02400 0.00540 0.04700 0.00000 -0.02800 0.00000
Na1 0.00900 0.00500 0.01200 0.00000 -0.00240 0.00000
Na2 0.01200 0.00800 0.01300 0.00000 -0.00500 0.00000
Sr 0.01350 0.00970 0.01450 0.00000 -0.00010 0.00000

loop_
_atom_site_label
_atom_site_fract_x
_atom_site_fract_y
_atom_site_fract_z
_atom_site_U_iso_or_equiv
_atom_site_type_symbol
_atom_site_attached_hydrogens
Ti1 0.34914 0.00000 0.14420 0.00270 Ti 0
Ti2 0.00000 0.00000 0.00000 0.02540 Ti 0
Si 0.14413 0.21610 0.14400 0.00410 Si 0
Na1 0.50000 0.25880 0.00000 0.00850 Na 0
Na2 0.50000 0.00000 0.50000 0.01100 Na 0
Sr 0.21584 0.00000 0.64530 0.01260 Sr 0
O-H1 0.05700 0.00000 0.70200 0.01900 O 1
O2 0.32390 0.18640 0.39520 0.01100 O 0
O3 0.32500 0.18670 0.89000 0.00970 O 0
O4 0.17770 0.00000 0.14480 0.00500 O 0
O5 0.05930 0.20440 0.14780 0.01020 O 0
O6 0.43760 0.00000 0.14100 0.01900 O 0

loop_
_cod_changelog_entry_id
_cod_changelog_entry_author
_cod_changelog_entry_date
_cod_changelog_entry_text
1
;cod-tools version 3.8.0
Id: cif_guess_AMCSD_atom_types 9574 2023-05-10 09:00:05Z saulius
;
2023-05-10T18:50:16+03:00
;Derived atom types and hydrogen counts
from atom names that follow the AMCSD naming convention
(Wat == water, O-H == hydroxyl).
;

loop_
_cod_related_entry_id
_cod_related_entry_database
_cod_related_entry_code
1 AMCSD 0007013
